data_4327423
loop_
_publ_author_name
'Tara J. Burchell'
'Dana J. Eisler'
'Richard J. Puddephatt'

_publ_section_title
;
 Self-Assembly Using Dynamic Coordination Chemistry and Hydrogen Bonding:
 Mercury(II) Macrocycles, Polymers and Sheets
;
_journal_name_full 'Inorganic Chemistry'
_journal_page_first 5550
_journal_page_last 5557
_journal_paper_doi 10.1021/ic049500+
_journal_volume 43
_journal_year 2004
_chemical_formula_sum 'C38 H32 Cl6 Hg2 N8 O4'
_chemical_formula_weight 1278.60
_chemical_name_systematic
; 
 ? 
;
_space_group_IT_number 2
_symmetry_cell_setting triclinic
_symmetry_space_group_name_Hall '-P 1'
_symmetry_space_group_name_H-M 'P -1'
_atom_sites_solution_hydrogens geom
_atom_sites_solution_primary Patterson
_atom_sites_solution_secondary difmap
_audit_creation_method SHELXL-97
_cell_angle_alpha 81.207(2)
_cell_angle_beta 77.648(2)
_cell_angle_gamma 86.289(3)
_cell_formula_units_Z 1
_cell_length_a 9.0709(4)
_cell_length_b 10.4009(5)
_cell_length_c 11.5750(7)
_cell_measurement_temperature 150(2)
_cell_volume 1053.65(9)
_computing_cell_refinement 'Nonius DENZO'
_computing_data_collection 'Nonius COLLECT'
_computing_data_reduction 'Nonius DENZO'
_computing_molecular_graphics 'Bruker SHELXTL'
_computing_publication_material 'Bruker SHELXTL'
_computing_structure_refinement 'SHELXL-97 (Sheldrick, 1997)'
_computing_structure_solution 'SHELXS-97 (Sheldrick, 1990)'
_diffrn_ambient_temperature 150(2)
_diffrn_measured_fraction_theta_full 0.915
_diffrn_measured_fraction_theta_max 0.915
_diffrn_measurement_device_type 'Nonius Kappa CCD'
_diffrn_measurement_method 'phi\omega scans'
_diffrn_radiation_monochromator graphite
_diffrn_radiation_source 'fine-focus sealed tube'
_diffrn_radiation_type MoK\a
_diffrn_radiation_wavelength 0.71073
_diffrn_reflns_av_R_equivalents 0.055
_diffrn_reflns_av_sigmaI/netI 0.0741
_diffrn_reflns_limit_h_max 11
_diffrn_reflns_limit_h_min -11
_diffrn_reflns_limit_k_max 13
_diffrn_reflns_limit_k_min -13
_diffrn_reflns_limit_l_max 12
_diffrn_reflns_limit_l_min -15
_diffrn_reflns_number 9793
_diffrn_reflns_theta_full 27.62
_diffrn_reflns_theta_max 27.62
_diffrn_reflns_theta_min 2.62
_exptl_absorpt_coefficient_mu 7.708
_exptl_absorpt_correction_T_max 0.5128
_exptl_absorpt_correction_T_min 0.3376
_exptl_absorpt_correction_type integration
_exptl_crystal_colour colourless
_exptl_crystal_density_diffrn 2.015
_exptl_crystal_description block
_exptl_crystal_F_000 610
_exptl_crystal_size_max 0.18
_exptl_crystal_size_mid 0.13
_exptl_crystal_size_min 0.10
_refine_diff_density_max 1.073
_refine_diff_density_min -1.689
_refine_diff_density_rms 0.178
_refine_ls_extinction_method none
_refine_ls_goodness_of_fit_ref 1.026
_refine_ls_hydrogen_treatment mixed
_refine_ls_matrix_type full
_refine_ls_number_parameters 262
_refine_ls_number_reflns 4480
_refine_ls_number_restraints 0
_refine_ls_restrained_S_all 1.026
_refine_ls_R_factor_all 0.0522
_refine_ls_R_factor_gt 0.0392
_refine_ls_shift/su_max 0.001
_refine_ls_shift/su_mean 0.000
_refine_ls_structure_factor_coef Fsqd
_refine_ls_weighting_details 'calc w=1/[\s^2^(Fo^2^)+(0.0295P)^2^+0.0000P] where P=(Fo^2^+2Fc^2^)/3'
_refine_ls_weighting_scheme calc
_refine_ls_wR_factor_gt 0.0789
_refine_ls_wR_factor_ref 0.0838
_reflns_number_gt 3769
_reflns_number_total 4480
_reflns_threshold_expression >2sigma(I)
_cod_data_source_file ic0495002Bsi20040416_110705_2.cif
_cod_data_source_block 4aDCE
_cod_database_code 4327423

loop_
_symmetry_equiv_pos_as_xyz
'x, y, z'
'-x, -y, -z'

loop_
_atom_site_label
_atom_site_type_symbol
_atom_site_fract_x
_atom_site_fract_y
_atom_site_fract_z
_atom_site_U_iso_or_equiv
_atom_site_adp_type
_atom_site_occupancy
_atom_site_symmetry_multiplicity
_atom_site_calc_flag
_atom_site_refinement_flags
Hg1 Hg 0.32491(2) -0.798382(18) -0.53756(2) 0.02714(9) Uani 1 1 d .
Cl1 Cl 0.53289(17) -0.69604(15) -0.50476(18) 0.0414(4) Uani 1 1 d .
Cl2 Cl 0.20654(15) -0.92006(14) -0.64712(16) 0.0350(4) Uani 1 1 d .
N1 N 0.2876(5) -0.9690(4) -0.3588(5) 0.0286(12) Uani 1 1 d .
C1 C 0.1604(6) -1.0369(5) -0.3367(6) 0.0315(16) Uani 1 1 d .
H1A H 0.0808 -1.0034 -0.3754 0.038 Uiso 1 1 calc R
C2 C 0.1411(6) -1.1525(5) -0.2607(6) 0.0294(15) Uani 1 1 d .
H2A H 0.0486 -1.1961 -0.2456 0.035 Uiso 1 1 calc R
C3 C 0.2582(5) -1.2049(5) -0.2060(6) 0.0235(13) Uani 1 1 d .
C4 C 0.3891(6) -1.1352(5) -0.2269(6) 0.0259(14) Uani 1 1 d .
H4B H 0.4704 -1.1672 -0.1897 0.031 Uiso 1 1 calc R
C5 C 0.3992(6) -1.0183(5) -0.3029(6) 0.0293(15) Uani 1 1 d .
H5A H 0.4886 -0.9707 -0.3163 0.035 Uiso 1 1 calc R
C6 C 0.2381(6) -1.3379(5) -0.1326(6) 0.0217(12) Uani 1 1 d .
O1 O 0.1109(4) -1.3728(3) -0.0777(4) 0.0263(10) Uani 1 1 d .
N2 N 0.3649(5) -1.4141(4) -0.1382(5) 0.0240(11) Uani 1 1 d .
H2B H 0.4511 -1.3758 -0.1689 0.029 Uiso 1 1 calc R
C7 C 0.3727(5) -1.5503(5) -0.0993(6) 0.0219(13) Uani 1 1 d .
C8 C 0.3025(5) -1.6055(5) 0.0170(6) 0.0214(12) Uani 1 1 d .
C9 C 0.3144(6) -1.7414(5) 0.0488(6) 0.0289(15) Uani 1 1 d .
H9A H 0.2633 -1.7812 0.1250 0.035 Uiso 1 1 calc R
C10 C 0.4006(6) -1.8167(5) -0.0311(7) 0.0326(17) Uani 1 1 d .
H10A H 0.4111 -1.9081 -0.0086 0.039 Uiso 1 1 calc R
C11 C 0.4712(6) -1.7606(5) -0.1428(6) 0.0309(15) Uani 1 1 d .
H11A H 0.5312 -1.8128 -0.1968 0.037 Uiso 1 1 calc R
C12 C 0.4550(6) -1.6280(5) -0.1766(6) 0.0257(13) Uani 1 1 d .
H12A H 0.5018 -1.5902 -0.2548 0.031 Uiso 1 1 calc R
N3 N 0.2157(5) -1.5283(4) 0.0987(5) 0.0244(11) Uani 1 1 d .
H3A H 0.1507 -1.4710 0.0721 0.029 Uiso 1 1 calc R
C13 C 0.2246(6) -1.5356(5) 0.2145(6) 0.0238(14) Uani 1 1 d .
O2 O 0.3209(4) -1.6025(3) 0.2594(4) 0.0268(10) Uani 1 1 d .
C14 C 0.1079(6) -1.4548(5) 0.2864(6) 0.0269(14) Uani 1 1 d .
C15 C -0.0390(6) -1.4371(5) 0.2645(6) 0.0338(15) Uani 1 1 d .
H15A H -0.0654 -1.4720 0.2007 0.041 Uiso 1 1 calc R
C16 C -0.1433(6) -1.3681(6) 0.3375(7) 0.0358(16) Uani 1 1 d .
H16A H -0.2437 -1.3598 0.3246 0.043 Uiso 1 1 calc R
C17 C 0.0304(6) -1.3260(5) 0.4424(6) 0.0287(15) Uani 1 1 d .
H17A H 0.0563 -1.2830 0.5017 0.034 Uiso 1 1 calc R
C18 C 0.1407(6) -1.3989(5) 0.3786(6) 0.0259(14) Uani 1 1 d .
H18A H 0.2381 -1.4109 0.3974 0.031 Uiso 1 1 calc R
N4 N -0.1125(5) -1.3117(4) 0.4258(5) 0.0293(12) Uani 1 1 d .
Cl50 Cl 0.1413(2) -1.11644(17) 0.1061(2) 0.0563(6) Uani 1 1 d .
C50 C -0.0155(7) -1.0655(5) 0.0373(7) 0.0420(18) Uani 1 1 d .
H50A H -0.0304 -1.1297 -0.0138 0.050 Uiso 1 1 calc R
H50B H -0.1086 -1.0598 0.0993 0.050 Uiso 1 1 calc R

loop_
_atom_site_aniso_label
_atom_site_aniso_U_11
_atom_site_aniso_U_22
_atom_site_aniso_U_33
_atom_site_aniso_U_23
_atom_site_aniso_U_13
_atom_site_aniso_U_12
Hg1 0.02375(12) 0.02578(12) 0.03066(17) -0.00188(10) -0.00443(10) -0.00080(8)
Cl1 0.0334(8) 0.0461(8) 0.0485(13) -0.0159(8) -0.0078(8) -0.0110(6)
Cl2 0.0282(7) 0.0408(7) 0.0375(11) -0.0009(7) -0.0103(7) -0.0110(6)
N1 0.024(2) 0.026(2) 0.035(4) -0.005(2) -0.003(2) -0.0020(18)
C1 0.021(3) 0.034(3) 0.037(5) 0.006(3) -0.008(3) -0.003(2)
C2 0.023(3) 0.026(3) 0.038(5) 0.004(3) -0.011(3) -0.004(2)
C3 0.019(3) 0.023(2) 0.027(4) -0.005(2) 0.000(3) 0.0025(19)
C4 0.021(3) 0.026(3) 0.034(4) -0.007(3) -0.009(3) 0.002(2)
C5 0.022(3) 0.032(3) 0.036(5) -0.009(3) -0.007(3) -0.001(2)
C6 0.022(3) 0.025(2) 0.019(4) -0.007(2) -0.004(3) 0.004(2)
O1 0.0206(19) 0.0274(18) 0.029(3) 0.0017(18) -0.0049(19) -0.0025(14)
N2 0.019(2) 0.023(2) 0.028(3) 0.000(2) -0.003(2) -0.0045(16)
C7 0.017(2) 0.026(2) 0.021(4) -0.002(2) -0.005(2) 0.0053(19)
C8 0.018(2) 0.024(2) 0.022(4) -0.007(2) -0.002(2) 0.0032(19)
C9 0.026(3) 0.029(3) 0.034(5) -0.003(3) -0.012(3) -0.003(2)
C10 0.030(3) 0.019(2) 0.053(5) -0.008(3) -0.015(3) 0.001(2)
C11 0.032(3) 0.027(3) 0.036(5) -0.012(3) -0.008(3) 0.005(2)
C12 0.017(2) 0.030(3) 0.028(4) -0.003(3) -0.002(3) 0.001(2)
N3 0.027(2) 0.021(2) 0.025(3) -0.002(2) -0.007(2) 0.0034(17)
C13 0.019(3) 0.021(2) 0.030(4) 0.001(3) -0.003(3) -0.0054(19)
O2 0.0224(19) 0.0249(17) 0.034(3) -0.0017(18) -0.011(2) 0.0026(14)
C14 0.021(3) 0.023(2) 0.035(4) -0.001(3) -0.004(3) 0.002(2)
C15 0.029(3) 0.043(3) 0.034(5) -0.013(3) -0.012(3) 0.000(2)
C16 0.026(3) 0.047(3) 0.039(5) -0.010(3) -0.018(3) 0.009(2)
C17 0.029(3) 0.027(3) 0.034(5) -0.009(3) -0.009(3) -0.004(2)
C18 0.026(3) 0.028(3) 0.025(4) -0.004(3) -0.007(3) -0.004(2)
N4 0.025(2) 0.032(2) 0.032(4) -0.007(2) -0.007(2) 0.0047(19)
Cl50 0.0548(11) 0.0550(10) 0.0641(17) -0.0020(10) -0.0271(11) -0.0040(8)
C50 0.034(3) 0.047(3) 0.048(6) -0.011(4) -0.010(4) -0.007(3)

loop_
_atom_type_symbol
_atom_type_description
_atom_type_scat_dispersion_real
_atom_type_scat_dispersion_imag
_atom_type_scat_source
C C 0.0033 0.0016 'International Tables Vol C Tables 4.2.6.8 and 6.1.1.4'
H H 0.0000 0.0000 'International Tables Vol C Tables 4.2.6.8 and 6.1.1.4'
N N 0.0061 0.0033 'International Tables Vol C Tables 4.2.6.8 and 6.1.1.4'
O O 0.0106 0.0060 'International Tables Vol C Tables 4.2.6.8 and 6.1.1.4'
Cl Cl 0.1484 0.1585 'International Tables Vol C Tables 4.2.6.8 and 6.1.1.4'
Hg Hg -2.3894 9.2266 'International Tables Vol C Tables 4.2.6.8 and 6.1.1.4'

loop_
_geom_angle_atom_site_label_1
_geom_angle_atom_site_label_2
_geom_angle_atom_site_label_3
_geom_angle
_geom_angle_site_symmetry_1
_geom_angle_site_symmetry_3
Cl1 Hg1 Cl2 152.99(7) . .
Cl1 Hg1 N4 103.02(11) . 2_535
Cl2 Hg1 N4 102.04(11) . 2_535
Cl1 Hg1 N1 99.25(11) . .
Cl2 Hg1 N1 92.94(11) . .
N4 Hg1 N1 84.68(16) 2_535 .
C5 N1 C1 117.6(5) . .
C5 N1 Hg1 123.8(4) . .
C1 N1 Hg1 116.5(4) . .
N1 C1 C2 122.9(5) . .
C1 C2 C3 119.3(5) . .
C4 C3 C2 118.3(5) . .
C4 C3 C6 124.0(4) . .
C2 C3 C6 117.6(4) . .
C5 C4 C3 119.0(5) . .
N1 C5 C4 122.8(5) . .
O1 C6 N2 124.6(5) . .
O1 C6 C3 120.3(4) . .
N2 C6 C3 115.0(5) . .
C6 N2 C7 126.3(4) . .
C12 C7 C8 119.9(5) . .
C12 C7 N2 118.2(6) . .
C8 C7 N2 121.8(5) . .
C9 C8 N3 120.0(6) . .
C9 C8 C7 118.6(5) . .
N3 C8 C7 121.4(4) . .
C10 C9 C8 119.9(6) . .
C11 C10 C9 120.5(5) . .
C10 C11 C12 120.0(6) . .
C7 C12 C11 121.0(6) . .
C13 N3 C8 125.1(4) . .
O2 C13 N3 123.6(6) . .
O2 C13 C14 121.5(6) . .
N3 C13 C14 114.9(5) . .
C18 C14 C15 118.3(6) . .
C18 C14 C13 120.8(5) . .
C15 C14 C13 120.9(6) . .
C16 C15 C14 118.3(6) . .
N4 C16 C15 124.1(5) . .
N4 C17 C18 123.8(6) . .
C17 C18 C14 118.8(5) . .
C16 N4 C17 116.6(5) . .
C16 N4 Hg1 114.8(3) . 2_535
C17 N4 Hg1 128.6(4) . 2_535
C50 C50 Cl50 108.9(5) 2_535 .

loop_
_geom_bond_atom_site_label_1
_geom_bond_atom_site_label_2
_geom_bond_distance
_geom_bond_site_symmetry_2
Hg1 Cl1 2.3507(13) .
Hg1 Cl2 2.3690(15) .
Hg1 N4 2.407(5) 2_535
Hg1 N1 2.490(5) .
N1 C5 1.348(7) .
N1 C1 1.349(6) .
C1 C2 1.374(7) .
C2 C3 1.391(7) .
C3 C4 1.389(7) .
C3 C6 1.508(7) .
C4 C5 1.383(8) .
C6 O1 1.240(6) .
C6 N2 1.350(6) .
N2 C7 1.421(6) .
C7 C12 1.366(8) .
C7 C8 1.411(8) .
C8 C9 1.409(7) .
C8 N3 1.410(7) .
C9 C10 1.384(9) .
C10 C11 1.373(9) .
C11 C12 1.382(7) .
N3 C13 1.351(8) .
C13 O2 1.234(6) .
C13 C14 1.497(8) .
C14 C18 1.383(8) .
C14 C15 1.404(7) .
C15 C16 1.371(9) .
C16 N4 1.340(8) .
C17 N4 1.346(6) .
C17 C18 1.371(8) .
N4 Hg1 2.407(5) 2_535
Cl50 C50 1.788(6) .
C50 C50 1.506(12) 2_535

loop_
_geom_hbond_atom_site_label_D
_geom_hbond_atom_site_label_H
_geom_hbond_atom_site_label_A
_geom_hbond_distance_DH
_geom_hbond_distance_HA
_geom_hbond_distance_DA
_geom_hbond_angle_DHA
_geom_hbond_site_symmetry_A
N3 H3A O1 0.88 1.96 2.704(6) 140.8 .
N2 H2B O2 0.88 2.12 2.898(6) 146.4 2_625
